data_7230233
loop_
_publ_author_name
'An, Yan-Yan'
'Lu, Li-Ping'
'Feng, Si-Si'
'Zhu, Miao-Li'

_publ_section_title
;
 Efficient pure white light emission based on a three-component
 La:Eu,Tb-doped luminescent lanthanide metal--organic framework
;
_journal_issue 14
_journal_name_full CrystEngComm
_journal_page_first 2043
_journal_paper_doi 10.1039/C8CE00008E
_journal_volume 20
_journal_year 2018
_chemical_formula_moiety '[Dy2(C16H9O7)2(C3H7ON)2(H2O)(CHOOH)]??3H2O'
_chemical_formula_sum 'C39 H42 Dy2 N2 O22'
_chemical_formula_weight 1215.74
_space_group_crystal_system monoclinic
_space_group_IT_number 15
_space_group_name_Hall '-C 2yc'
_space_group_name_H-M_alt 'C 1 2/c 1'
_symmetry_space_group_name_Hall '-C 2yc'
_symmetry_space_group_name_H-M 'C 1 2/c 1'
_atom_sites_solution_hydrogens mixed
_audit_creation_method SHELXL-2016/6
_audit_update_record
;
2018-02-11 deposited with the CCDC.
2018-03-02 downloaded from the CCDC.
;
_cell_angle_alpha 90
_cell_angle_beta 98.2430(10)
_cell_angle_gamma 90
_cell_formula_units_Z 4
_cell_length_a 28.4551(16)
_cell_length_b 14.2978(8)
_cell_length_c 13.6672(8)
_cell_measurement_reflns_used 9782
_cell_measurement_temperature 300(2)
_cell_measurement_theta_max 28.40
_cell_measurement_theta_min 2.89
_cell_volume 5503.0(5)
_computing_structure_refinement 'SHELXL-2016/6 (Sheldrick, 2016)'
_computing_structure_solution 'SHELXT 2014/5 (Sheldrick, 2014)'
_diffrn_ambient_temperature 300(2)
_diffrn_measured_fraction_theta_full 0.995
_diffrn_measured_fraction_theta_max 0.988
_diffrn_measurement_device_type 'CCD area detector'
_diffrn_radiation_type MoK\a
_diffrn_radiation_wavelength 0.71073
_diffrn_reflns_av_R_equivalents 0.0260
_diffrn_reflns_av_unetI/netI 0.0233
_diffrn_reflns_Laue_measured_fraction_full 0.995
_diffrn_reflns_Laue_measured_fraction_max 0.988
_diffrn_reflns_limit_h_max 37
_diffrn_reflns_limit_h_min -37
_diffrn_reflns_limit_k_max 19
_diffrn_reflns_limit_k_min -19
_diffrn_reflns_limit_l_max 16
_diffrn_reflns_limit_l_min -18
_diffrn_reflns_number 26432
_diffrn_reflns_point_group_measured_fraction_full 0.995
_diffrn_reflns_point_group_measured_fraction_max 0.988
_diffrn_reflns_theta_full 25.242
_diffrn_reflns_theta_max 28.408
_diffrn_reflns_theta_min 2.841
_exptl_absorpt_coefficient_mu 2.764
_exptl_crystal_colour colourless
_exptl_crystal_density_diffrn 1.467
_exptl_crystal_description block
_exptl_crystal_F_000 2392
_refine_diff_density_max 1.493
_refine_diff_density_min -1.365
_refine_diff_density_rms 0.143
_refine_ls_extinction_method none
_refine_ls_goodness_of_fit_ref 1.126
_refine_ls_hydrogen_treatment constr
_refine_ls_matrix_type full
_refine_ls_number_parameters 313
_refine_ls_number_reflns 6846
_refine_ls_number_restraints 48
_refine_ls_restrained_S_all 1.135
_refine_ls_R_factor_all 0.0419
_refine_ls_R_factor_gt 0.0356
_refine_ls_shift/su_max 0.001
_refine_ls_shift/su_mean 0.000
_refine_ls_structure_factor_coef Fsqd
_refine_ls_weighting_details 'w=1/[\s^2^(Fo^2^)+(0.0336P)^2^+53.8595P] where P=(Fo^2^+2Fc^2^)/3'
_refine_ls_weighting_scheme calc
_refine_ls_wR_factor_gt 0.0911
_refine_ls_wR_factor_ref 0.0963
_reflns_Friedel_coverage 0.000
_reflns_number_gt 6014
_reflns_number_total 6846
_reflns_threshold_expression 'I > 2\s(I)'
_cod_data_source_file c8ce00008e2.cif
_cod_data_source_block 7R-Dy-RT
_cod_depositor_comments 'Adding full bibliography for 7230226--7230238.cif.'
_cod_database_code 7230233
_shelx_shelxl_version_number 2016/6
_shelx_space_group_comment
;
The symmetry employed for this shelxl refinement is uniquely defined
by the following loop, which should always be used as a source of
symmetry information in preference to the above space-group names.
They are only intended as comments.
;

loop_
_space_group_symop_operation_xyz
'x, y, z'
'-x, y, -z+1/2'
'x+1/2, y+1/2, z'
'-x+1/2, y+1/2, -z+1/2'
'-x, -y, -z'
'x, -y, z-1/2'
'-x+1/2, -y+1/2, -z'
'x+1/2, -y+1/2, z-1/2'

loop_
_atom_site_label
_atom_site_type_symbol
_atom_site_fract_x
_atom_site_fract_y
_atom_site_fract_z
_atom_site_U_iso_or_equiv
_atom_site_adp_type
_atom_site_occupancy
_atom_site_site_symmetry_order
_atom_site_calc_flag
_atom_site_refinement_flags_posn
_atom_site_refinement_flags_adp
_atom_site_refinement_flags_occupancy
_atom_site_disorder_assembly
_atom_site_disorder_group
Dy1 Dy 0.31742(2) 0.20892(2) 0.54025(2) 0.01872(7) Uani 1 1 d . . . . .
O1 O 0.26839(11) 0.3368(2) 0.5530(2) 0.0275(6) Uani 1 1 d . . . . .
O2 O 0.20652(11) 0.4244(2) 0.5646(3) 0.0345(7) Uani 1 1 d . . . . .
O3 O 0.23446(10) 0.6488(2) 0.8540(2) 0.0323(7) Uani 1 1 d . . . . .
O4 O 0.30455(11) 0.7223(2) 0.8824(2) 0.0294(7) Uani 1 1 d . . . . .
O5 O 0.42311(13) 0.6456(3) 0.6497(4) 0.0540(11) Uani 1 1 d . . . . .
O6 O 0.60888(12) 0.8239(2) 0.5219(3) 0.0396(8) Uani 1 1 d . . . . .
O7 O 0.61764(12) 0.6798(3) 0.4734(3) 0.0444(9) Uani 1 1 d . . . . .
C1 C 0.28189(14) 0.4799(3) 0.6409(3) 0.0243(8) Uani 1 1 d . . . . .
C2 C 0.26448(14) 0.5390(3) 0.7077(3) 0.0255(8) Uani 1 1 d . . . . .
H2 H 0.232535 0.536823 0.715290 0.031 Uiso 1 1 calc R U . . .
C3 C 0.29476(14) 0.6016(3) 0.7634(3) 0.0243(8) Uani 1 1 d . . . . .
C4 C 0.34229(14) 0.6061(3) 0.7498(3) 0.0276(9) Uani 1 1 d . . . . .
H4 H 0.362570 0.647999 0.786921 0.033 Uiso 1 1 calc R U . . .
C5 C 0.35965(15) 0.5485(3) 0.6813(4) 0.0296(9) Uani 1 1 d . . . . .
C6 C 0.32918(15) 0.4848(3) 0.6272(3) 0.0282(9) Uani 1 1 d . . . . .
H6 H 0.340609 0.445408 0.581801 0.034 Uiso 1 1 calc R U . . .
C7 C 0.25006(15) 0.4096(3) 0.5832(3) 0.0242(8) Uani 1 1 d . . . . .
C8 C 0.27647(14) 0.6627(3) 0.8396(3) 0.0237(8) Uani 1 1 d . . . . .
C9 C 0.41101(16) 0.5517(3) 0.6655(4) 0.0369(11) Uani 1 1 d . . . . .
H9A H 0.431075 0.526931 0.723037 0.044 Uiso 1 1 calc R U . . .
H9B H 0.415607 0.513964 0.608630 0.044 Uiso 1 1 calc R U . . .
C10 C 0.46624(17) 0.6623(4) 0.6201(4) 0.0424(12) Uani 1 1 d . . . . .
C11 C 0.4774(2) 0.7556(4) 0.6113(7) 0.066(2) Uani 1 1 d . . . . .
H11 H 0.456789 0.801375 0.628308 0.080 Uiso 1 1 calc R U . . .
C12 C 0.5192(2) 0.7813(4) 0.5771(6) 0.061(2) Uani 1 1 d . . . . .
H12 H 0.526451 0.844244 0.571109 0.073 Uiso 1 1 calc R U . . .
C13 C 0.55035(16) 0.7133(3) 0.5517(4) 0.0360(11) Uani 1 1 d . . . . .
C14 C 0.53915(16) 0.6207(4) 0.5635(4) 0.0384(11) Uani 1 1 d . . . . .
H14 H 0.560002 0.574728 0.548114 0.046 Uiso 1 1 calc R U . . .
C15 C 0.49709(17) 0.5942(4) 0.5980(4) 0.0404(12) Uani 1 1 d . . . . .
H15 H 0.490150 0.531311 0.605917 0.048 Uiso 1 1 calc R U . . .
C16 C 0.59475(14) 0.7401(3) 0.5133(4) 0.0313(9) Uani 1 1 d . . . . .
O8 O 0.35582(16) 0.0795(3) 0.6297(4) 0.0605(12) Uani 0.5 1 d . . P A 1
C17 C 0.3430(3) 0.0042(7) 0.6388(7) 0.077(2) Uani 0.5 1 d . U P A 1
H17 H 0.317225 -0.014770 0.593469 0.093 Uiso 0.5 1 calc R U P A 1
N1 N 0.3605(4) -0.0606(7) 0.7070(7) 0.129(3) Uani 0.5 1 d . U P A 1
C18 C 0.3452(6) -0.1475(10) 0.7170(12) 0.068(4) Uani 0.5 1 d . U P A 1
H18A H 0.367319 -0.190728 0.695109 0.101 Uiso 0.5 1 d R U P A 1
H18B H 0.314627 -0.155387 0.677961 0.101 Uiso 0.5 1 d R U P A 1
H18C H 0.342749 -0.159188 0.785265 0.101 Uiso 0.5 1 d R U P A 1
C19 C 0.3961(10) -0.042(2) 0.776(2) 0.135(9) Uani 0.5 1 d . U P A 1
H19A H 0.402833 -0.094605 0.818946 0.202 Uiso 0.5 1 d R U P A 1
H19B H 0.387541 0.010821 0.813986 0.202 Uiso 0.5 1 d R U P A 1
H19C H 0.423787 -0.026068 0.746766 0.202 Uiso 0.5 1 d R U P A 1
O9 O 0.34626(18) 0.2666(4) 0.7052(3) 0.0627(13) Uani 0.5 1 d . . P A 1
C20 C 0.3394(5) 0.2391(10) 0.7843(9) 0.052(3) Uani 0.5 1 d . U P A 1
H20 H 0.328188 0.178165 0.786022 0.063 Uiso 0.5 1 calc R U P A 1
N2 N 0.3455(5) 0.2833(11) 0.8685(8) 0.076(4) Uani 0.5 1 d . U P A 1
C21 C 0.3604(9) 0.3674(17) 0.8782(18) 0.115(7) Uani 0.5 1 d . U P A 1
H21A H 0.393694 0.368838 0.873504 0.173 Uiso 0.5 1 d R U P A 1
H21B H 0.355168 0.391477 0.941340 0.173 Uiso 0.5 1 d R U P A 1
H21C H 0.343515 0.405228 0.826624 0.173 Uiso 0.5 1 d R U P A 1
C22 C 0.3442(11) 0.224(2) 0.964(2) 0.143(10) Uani 0.5 1 d . U P A 1
H22A H 0.341480 0.158997 0.944732 0.214 Uiso 0.5 1 d R U P A 1
H22B H 0.317019 0.241591 0.993560 0.214 Uiso 0.5 1 d R U P A 1
H22C H 0.372499 0.232582 1.010077 0.214 Uiso 0.5 1 d R U P A 1
O8A O 0.35582(16) 0.0795(3) 0.6297(4) 0.0605(12) Uani 0.5 1 d . . P A 2
C17A C 0.3430(3) 0.0042(7) 0.6388(7) 0.077(2) Uani 0.5 1 d . . P A 2
H17A H 0.317225 -0.014770 0.593469 0.093 Uiso 0.5 1 calc R U P A 2
O10 O 0.3605(4) -0.0606(7) 0.7070(7) 0.129(3) Uani 0.5 1 d . . P A 2
O9A O 0.34626(18) 0.2666(4) 0.7052(3) 0.0627(13) Uani 0.5 1 d . . P A 2
O11 O 0.500000 0.772(2) 0.250000 0.324(9) Uiso 1 2 d S . P . .
O12 O 0.5593(7) 0.0051(15) 0.4744(15) 0.312(9) Uiso 1 1 d . . . . .

loop_
_atom_site_aniso_label
_atom_site_aniso_U_11
_atom_site_aniso_U_22
_atom_site_aniso_U_33
_atom_site_aniso_U_23
_atom_site_aniso_U_13
_atom_site_aniso_U_12
Dy1 0.01394(9) 0.01977(10) 0.02357(10) 0.00200(6) 0.00656(6) -0.00173(6)
O1 0.0310(15) 0.0198(14) 0.0335(16) -0.0075(12) 0.0104(12) -0.0027(11)
O2 0.0231(14) 0.0279(16) 0.052(2) -0.0100(14) 0.0049(14) -0.0033(12)
O3 0.0197(14) 0.0439(18) 0.0357(17) -0.0169(14) 0.0123(12) -0.0021(12)
O4 0.0283(15) 0.0311(16) 0.0316(16) -0.0127(12) 0.0132(12) -0.0073(12)
O5 0.0318(18) 0.040(2) 0.100(3) -0.011(2) 0.042(2) -0.0094(15)
O6 0.0276(16) 0.0313(17) 0.065(2) 0.0002(16) 0.0237(16) -0.0043(13)
O7 0.0298(17) 0.044(2) 0.065(3) -0.0205(18) 0.0289(17) -0.0137(15)
C1 0.0221(18) 0.0234(19) 0.029(2) -0.0074(15) 0.0114(15) -0.0045(14)
C2 0.0184(17) 0.0272(19) 0.033(2) -0.0081(17) 0.0129(15) -0.0039(15)
C3 0.0224(18) 0.0246(19) 0.029(2) -0.0089(15) 0.0129(15) -0.0036(14)
C4 0.0210(18) 0.027(2) 0.037(2) -0.0126(17) 0.0121(16) -0.0080(15)
C5 0.0226(19) 0.027(2) 0.044(2) -0.0098(18) 0.0194(18) -0.0062(16)
C6 0.0252(19) 0.026(2) 0.037(2) -0.0122(17) 0.0169(17) -0.0065(15)
C7 0.0273(19) 0.0217(18) 0.0255(19) -0.0060(15) 0.0102(15) -0.0070(15)
C8 0.0218(18) 0.0260(19) 0.0254(19) -0.0061(15) 0.0105(15) -0.0002(15)
C9 0.024(2) 0.036(2) 0.055(3) -0.016(2) 0.022(2) -0.0073(17)
C10 0.027(2) 0.041(3) 0.065(4) -0.012(2) 0.026(2) -0.0084(19)
C11 0.043(3) 0.038(3) 0.129(7) -0.011(4) 0.052(4) -0.005(2)
C12 0.042(3) 0.035(3) 0.117(6) -0.009(3) 0.048(4) -0.010(2)
C13 0.021(2) 0.039(3) 0.052(3) -0.005(2) 0.019(2) -0.0061(17)
C14 0.025(2) 0.037(2) 0.058(3) -0.010(2) 0.021(2) -0.0040(18)
C15 0.027(2) 0.033(2) 0.065(3) -0.008(2) 0.023(2) -0.0077(18)
C16 0.0162(18) 0.039(2) 0.041(2) -0.0029(19) 0.0111(17) -0.0039(16)
O8 0.053(2) 0.058(3) 0.075(3) 0.035(2) 0.021(2) 0.022(2)
C17 0.081(3) 0.075(3) 0.077(3) 0.0047(19) 0.0160(19) 0.0044(18)
N1 0.157(7) 0.111(6) 0.128(6) 0.044(5) 0.054(5) 0.035(5)
C18 0.080(5) 0.059(5) 0.066(5) 0.012(3) 0.018(4) 0.003(4)
C19 0.134(10) 0.135(10) 0.134(10) 0.007(4) 0.013(4) 0.001(4)
O9 0.074(3) 0.075(3) 0.035(2) 0.003(2) -0.007(2) -0.029(3)
C20 0.053(3) 0.054(3) 0.049(3) 0.0008(19) 0.0062(19) -0.0046(19)
N2 0.092(7) 0.106(8) 0.026(4) -0.004(5) -0.005(5) -0.017(6)
C21 0.122(8) 0.114(8) 0.110(8) 0.005(4) 0.015(4) 0.003(4)
C22 0.144(11) 0.145(11) 0.140(11) 0.001(4) 0.020(4) -0.002(4)
O8A 0.053(2) 0.058(3) 0.075(3) 0.035(2) 0.021(2) 0.022(2)
C17A 0.081(3) 0.075(3) 0.077(3) 0.0047(19) 0.0160(19) 0.0044(18)
O10 0.157(7) 0.111(6) 0.128(6) 0.044(5) 0.054(5) 0.035(5)
O9A 0.074(3) 0.075(3) 0.035(2) 0.003(2) -0.007(2) -0.029(3)

loop_
_atom_type_symbol
_atom_type_description
_atom_type_scat_dispersion_real
_atom_type_scat_dispersion_imag
_atom_type_scat_source
C C 0.0033 0.0016 'International Tables Vol C Tables 4.2.6.8 and 6.1.1.4'
H H 0.0000 0.0000 'International Tables Vol C Tables 4.2.6.8 and 6.1.1.4'
N N 0.0061 0.0033 'International Tables Vol C Tables 4.2.6.8 and 6.1.1.4'
O O 0.0106 0.0060 'International Tables Vol C Tables 4.2.6.8 and 6.1.1.4'
Dy Dy -0.1892 4.4098 'International Tables Vol C Tables 4.2.6.8 and 6.1.1.4'

loop_
_geom_angle_atom_site_label_1
_geom_angle_atom_site_label_2
_geom_angle_atom_site_label_3
_geom_angle
_geom_angle_site_symmetry_1
_geom_angle_site_symmetry_3
O1 Dy1 O4 73.94(11) . 6_565
O1 Dy1 O3 78.81(11) . 4_546
O4 Dy1 O3 133.03(11) 6_565 4_546
O1 Dy1 O8 143.66(14) . .
O4 Dy1 O8 142.34(14) 6_565 .
O3 Dy1 O8 71.76(13) 4_546 .
O1 Dy1 O8A 143.66(14) . .
O4 Dy1 O8A 142.34(14) 6_565 .
O3 Dy1 O8A 71.76(13) 4_546 .
O1 Dy1 O6 137.71(11) . 5_666
O4 Dy1 O6 77.74(12) 6_565 5_666
O3 Dy1 O6 142.29(12) 4_546 5_666
O8 Dy1 O6 70.99(14) . 5_666
O1 Dy1 O2 122.90(11) . 7_556
O4 Dy1 O2 78.06(12) 6_565 7_556
O3 Dy1 O2 85.91(12) 4_546 7_556
O8 Dy1 O2 76.29(16) . 7_556
O6 Dy1 O2 79.87(11) 5_666 7_556
O1 Dy1 O9A 77.85(15) . .
O4 Dy1 O9A 134.14(14) 6_565 .
O3 Dy1 O9A 73.41(14) 4_546 .
O8A Dy1 O9A 73.73(18) . .
O6 Dy1 O9A 101.37(16) 5_666 .
O2 Dy1 O9A 147.62(15) 7_556 .
O1 Dy1 O9 77.85(15) . .
O4 Dy1 O9 134.14(14) 6_565 .
O3 Dy1 O9 73.41(14) 4_546 .
O8 Dy1 O9 73.73(18) . .
O6 Dy1 O9 101.37(16) 5_666 .
O2 Dy1 O9 147.62(15) 7_556 .
O1 Dy1 O7 87.87(11) . 5_666
O4 Dy1 O7 71.36(13) 6_565 5_666
O3 Dy1 O7 144.99(12) 4_546 5_666
O8 Dy1 O7 104.18(16) . 5_666
O6 Dy1 O7 53.23(11) 5_666 5_666
O2 Dy1 O7 127.80(11) 7_556 5_666
O9 Dy1 O7 72.19(14) . 5_666
O1 Dy1 O1 73.16(11) . 7_556
O4 Dy1 O1 69.67(10) 6_565 7_556
O3 Dy1 O1 66.14(10) 4_546 7_556
O8 Dy1 O1 111.98(14) . 7_556
O6 Dy1 O1 124.38(11) 5_666 7_556
O2 Dy1 O1 50.54(9) 7_556 7_556
O9 Dy1 O1 133.67(14) . 7_556
O7 Dy1 O1 140.01(13) 5_666 7_556
O1 Dy1 C16 112.55(12) . 5_666
O4 Dy1 C16 71.26(13) 6_565 5_666
O3 Dy1 C16 155.66(13) 4_546 5_666
O8 Dy1 C16 88.58(15) . 5_666
O8A Dy1 C16 88.58(15) . 5_666
O6 Dy1 C16 26.76(13) 5_666 5_666
O2 Dy1 C16 103.64(12) 7_556 5_666
O9A Dy1 C16 87.63(15) . 5_666
O9 Dy1 C16 87.63(15) . 5_666
O7 Dy1 C16 26.55(13) 5_666 5_666
O1 Dy1 C16 136.78(12) 7_556 5_666
C7 O1 Dy1 163.1(3) . .
C7 O1 Dy1 88.0(2) . 7_556
Dy1 O1 Dy1 106.84(10) . 7_556
C7 O2 Dy1 100.0(3) . 7_556
C8 O3 Dy1 136.8(3) . 4_556
C8 O4 Dy1 135.8(3) . 6_566
C10 O5 C9 117.4(4) . .
C16 O6 Dy1 93.7(3) . 5_666
C16 O7 Dy1 91.8(3) . 5_666
C6 C1 C2 120.2(4) . .
C6 C1 C7 119.2(3) . .
C2 C1 C7 120.6(3) . .
C1 C2 C3 120.0(4) . .
C1 C2 H2 120.0 . .
C3 C2 H2 120.0 . .
C2 C3 C4 119.6(4) . .
C2 C3 C8 120.2(3) . .
C4 C3 C8 120.2(4) . .
C5 C4 C3 120.5(4) . .
C5 C4 H4 119.7 . .
C3 C4 H4 119.7 . .
C4 C5 C6 119.4(4) . .
C4 C5 C9 121.6(4) . .
C6 C5 C9 119.0(4) . .
C1 C6 C5 120.2(4) . .
C1 C6 H6 119.9 . .
C5 C6 H6 119.9 . .
O2 C7 O1 121.3(4) . .
O2 C7 C1 120.1(4) . .
O1 C7 C1 118.6(4) . .
O2 C7 Dy1 55.0(2) . 7_556
O1 C7 Dy1 66.4(2) . 7_556
C1 C7 Dy1 173.5(3) . 7_556
O4 C8 O3 126.3(4) . .
O4 C8 C3 117.1(3) . .
O3 C8 C3 116.6(4) . .
O5 C9 C5 108.3(4) . .
O5 C9 H9A 110.0 . .
C5 C9 H9A 110.0 . .
O5 C9 H9B 110.0 . .
C5 C9 H9B 110.0 . .
H9A C9 H9B 108.4 . .
O5 C10 C15 124.7(5) . .
O5 C10 C11 115.0(5) . .
C15 C10 C11 120.3(4) . .
C10 C11 C12 120.2(5) . .
C10 C11 H11 119.9 . .
C12 C11 H11 119.9 . .
C11 C12 C13 120.4(5) . .
C11 C12 H12 119.8 . .
C13 C12 H12 119.8 . .
C14 C13 C12 118.4(4) . .
C14 C13 C16 120.8(4) . .
C12 C13 C16 120.7(4) . .
C13 C14 C15 121.6(4) . .
C13 C14 H14 119.2 . .
C15 C14 H14 119.2 . .
C10 C15 C14 119.1(5) . .
C10 C15 H15 120.5 . .
C14 C15 H15 120.5 . .
O7 C16 O6 121.0(4) . .
O7 C16 C13 119.8(4) . .
O6 C16 C13 119.1(4) . .
O7 C16 Dy1 61.7(2) . 5_666
O6 C16 Dy1 59.6(2) . 5_666
C13 C16 Dy1 174.5(4) . 5_666
C17 O8 Dy1 130.6(6) . .
O8 C17 N1 128.5(10) . .
O8 C17 H17 115.7 . .
N1 C17 H17 115.7 . .
C19 N1 C18 110.5(16) . .
C19 N1 C17 121.5(16) . .
C18 N1 C17 128.0(13) . .
N1 C18 H18A 109.3 . .
N1 C18 H18B 109.7 . .
H18A C18 H18B 109.5 . .
N1 C18 H18C 109.5 . .
H18A C18 H18C 109.5 . .
H18B C18 H18C 109.5 . .
N1 C19 H19A 109.9 . .
N1 C19 H19B 108.7 . .
H19A C19 H19B 109.5 . .
N1 C19 H19C 109.9 . .
H19A C19 H19C 109.5 . .
H19B C19 H19C 109.5 . .
C20 O9 Dy1 130.7(7) . .
O9 C20 N2 128.6(13) . .
O9 C20 H20 115.7 . .
N2 C20 H20 115.7 . .
C21 N2 C20 123.3(16) . .
C21 N2 C22 118.5(18) . .
C20 N2 C22 117.1(16) . .
N2 C21 H21A 109.1 . .
N2 C21 H21B 109.9 . .
H21A C21 H21B 109.5 . .
N2 C21 H21C 109.4 . .
H21A C21 H21C 109.5 . .
H21B C21 H21C 109.5 . .
N2 C22 H22A 108.2 . .
N2 C22 H22B 109.1 . .
H22A C22 H22B 109.5 . .
N2 C22 H22C 111.1 . .
H22A C22 H22C 109.5 . .
H22B C22 H22C 109.5 . .
C17A O8A Dy1 130.6(6) . .
O8A C17A O10 128.5(10) . .
O8A C17A H17A 115.7 . .
O10 C17A H17A 115.7 . .

loop_
_geom_bond_atom_site_label_1
_geom_bond_atom_site_label_2
_geom_bond_distance
_geom_bond_site_symmetry_2
Dy1 O1 2.321(3) .
Dy1 O4 2.351(3) 6_565
Dy1 O3 2.371(3) 4_546
Dy1 O8 2.394(4) .
Dy1 O8A 2.394(4) .
Dy1 O6 2.419(3) 5_666
Dy1 O2 2.423(3) 7_556
Dy1 O9A 2.430(4) .
Dy1 O9 2.430(4) .
Dy1 O7 2.466(3) 5_666
Dy1 O1 2.669(3) 7_556
Dy1 C16 2.799(4) 5_666
O1 C7 1.260(5) .
O2 C7 1.247(5) .
O3 C8 1.254(5) .
O4 C8 1.254(5) .
O5 C10 1.367(5) .
O5 C9 1.411(6) .
O6 C16 1.263(6) .
O7 C16 1.252(6) .
C1 C6 1.387(5) .
C1 C2 1.387(5) .
C1 C7 1.499(5) .
C2 C3 1.390(5) .
C2 H2 0.9300 .
C3 C4 1.393(5) .
C3 C8 1.508(5) .
C4 C5 1.390(5) .
C4 H4 0.9300 .
C5 C6 1.395(6) .
C5 C9 1.508(5) .
C6 H6 0.9300 .
C9 H9A 0.9700 .
C9 H9B 0.9700 .
C10 C15 1.374(7) .
C10 C11 1.379(8) .
C11 C12 1.390(7) .
C11 H11 0.9300 .
C12 C13 1.392(7) .
C12 H12 0.9300 .
C13 C14 1.376(7) .
C13 C16 1.487(6) .
C14 C15 1.401(6) .
C14 H14 0.9300 .
C15 H15 0.9300 .
O8 C17 1.149(10) .
C17 N1 1.358(12) .
C17 H17 0.9300 .
N1 C19 1.31(3) .
N1 C18 1.331(16) .
C18 H18A 0.9600 .
C18 H18B 0.9600 .
C18 H18C 0.9600 .
C19 H19A 0.9600 .
C19 H19B 0.9600 .
C19 H19C 0.9600 .
O9 C20 1.192(13) .
C20 N2 1.303(17) .
C20 H20 0.9300 .
N2 C21 1.28(2) .
N2 C22 1.56(3) .
C21 H21A 0.9600 .
C21 H21B 0.9600 .
C21 H21C 0.9600 .
C22 H22A 0.9600 .
C22 H22B 0.9600 .
C22 H22C 0.9600 .
O8A C17A 1.149(10) .
C17A O10 1.358(12) .
C17A H17A 0.9300 .

loop_
_geom_torsion_atom_site_label_1
_geom_torsion_atom_site_label_2
_geom_torsion_atom_site_label_3
_geom_torsion_atom_site_label_4
_geom_torsion
_geom_torsion_site_symmetry_1
_geom_torsion_site_symmetry_4
C6 C1 C2 C3 -1.9(7) . .
C7 C1 C2 C3 177.7(4) . .
C1 C2 C3 C4 1.6(7) . .
C1 C2 C3 C8 -177.0(4) . .
C2 C3 C4 C5 -0.1(7) . .
C8 C3 C4 C5 178.5(4) . .
C3 C4 C5 C6 -1.1(7) . .
C3 C4 C5 C9 -179.7(5) . .
C2 C1 C6 C5 0.7(7) . .
C7 C1 C6 C5 -178.9(4) . .
C4 C5 C6 C1 0.8(7) . .
C9 C5 C6 C1 179.5(5) . .
Dy1 O2 C7 O1 -4.0(5) 7_556 .
Dy1 O2 C7 C1 174.9(3) 7_556 .
Dy1 O1 C7 O2 -148.5(7) . .
Dy1 O1 C7 O2 3.6(4) 7_556 .
Dy1 O1 C7 C1 32.6(12) . .
Dy1 O1 C7 C1 -175.3(3) 7_556 .
Dy1 O1 C7 Dy1 -152.1(10) . 7_556
C6 C1 C7 O2 -153.3(4) . .
C2 C1 C7 O2 27.1(6) . .
C6 C1 C7 O1 25.6(6) . .
C2 C1 C7 O1 -153.9(4) . .
Dy1 O4 C8 O3 32.2(7) 6_566 .
Dy1 O4 C8 C3 -147.9(3) 6_566 .
Dy1 O3 C8 O4 -2.5(8) 4_556 .
Dy1 O3 C8 C3 177.5(3) 4_556 .
C2 C3 C8 O4 -175.0(4) . .
C4 C3 C8 O4 6.3(6) . .
C2 C3 C8 O3 4.9(6) . .
C4 C3 C8 O3 -173.8(4) . .
C10 O5 C9 C5 -171.0(5) . .
C4 C5 C9 O5 -51.2(7) . .
C6 C5 C9 O5 130.2(5) . .
C9 O5 C10 C15 4.8(9) . .
C9 O5 C10 C11 -176.5(6) . .
O5 C10 C11 C12 -176.8(7) . .
C15 C10 C11 C12 2.0(12) . .
C10 C11 C12 C13 -0.2(13) . .
C11 C12 C13 C14 -1.4(11) . .
C11 C12 C13 C16 178.8(7) . .
C12 C13 C14 C15 1.4(9) . .
C16 C13 C14 C15 -178.9(5) . .
O5 C10 C15 C14 176.7(6) . .
C11 C10 C15 C14 -2.1(10) . .
C13 C14 C15 C10 0.4(9) . .
Dy1 O7 C16 O6 5.7(5) 5_666 .
Dy1 O7 C16 C13 -174.0(4) 5_666 .
Dy1 O6 C16 O7 -5.9(5) 5_666 .
Dy1 O6 C16 C13 173.8(4) 5_666 .
C14 C13 C16 O7 13.9(8) . .
C12 C13 C16 O7 -166.4(6) . .
C14 C13 C16 O6 -165.8(5) . .
C12 C13 C16 O6 13.9(9) . .
Dy1 O8 C17 N1 -163.3(7) . .
O8 C17 N1 C19 2(2) . .
O8 C17 N1 C18 179.7(12) . .
Dy1 O9 C20 N2 -161.6(12) . .
O9 C20 N2 C21 1(3) . .
O9 C20 N2 C22 -167.1(17) . .
Dy1 O8A C17A O10 -163.3(7) . .
